data_7051679
loop_
_publ_author_name
'Rodr\'iguez, Mario'
'Maldonado, Jos\'e Luis'
'Ramos-Ort\'iz, Gabriel'
'Lam\`ere, Jean Fran\,cois'
'Lacroix, Pascal G.'
'Farf\'an, Norberto'
'Ochoa, Ma. Eugenia'
'Santillan, Rosa'
'Meneses-Nava, Marco Antonio'
'Barbosa-Garc\'ia, Oracio'
'Nakatani, Keitaro'

_publ_section_title
;
 Synthesis and non-linear optical characterization of novel borinate
 derivatives of cinnamaldehyde
;
_journal_issue 8
_journal_name_full 'New Journal of Chemistry'
_journal_page_first 1693
_journal_paper_doi 10.1039/b820435g
_journal_volume 33
_journal_year 2009
_chemical_formula_moiety 'C28 H24 B N O'
_chemical_formula_sum 'C28 H24 B N O'
_chemical_formula_weight 401.32
_chemical_name_common
;6-Nitro-((E)-3-phenylallylidene)-2,3-
dihydrobenzo(d)(1,3,2)oxazaborole
;
_chemical_name_systematic
;
6-Nitro-((E)-3-phenylallylidene)-2,3-dihydrobenzo[d][1,3,2]oxazaborole
;
_space_group_IT_number 14
_symmetry_cell_setting monoclinic
_symmetry_space_group_name_Hall '-P 2ybc'
_symmetry_space_group_name_H-M 'P 1 21/c 1'
_atom_sites_solution_hydrogens geom
_atom_sites_solution_primary direct
_atom_sites_solution_secondary difmap
_cell_angle_alpha 90.00
_cell_angle_beta 94.71(3)
_cell_angle_gamma 90.00
_cell_formula_units_Z 4
_cell_length_a 9.987(2)
_cell_length_b 26.152(5)
_cell_length_c 8.5290(17)
_cell_measurement_reflns_used 600
_cell_measurement_temperature 293(2)
_cell_measurement_theta_max 10
_cell_measurement_theta_min 1
_cell_volume 2220.1(8)
_computing_cell_refinement 'HKL Scalepack (Otwinowski & Minor 1997)'
_computing_data_collection 'Collect (Nonius BV, 1997-2000)'
_computing_data_reduction 'Denzo and Scalepack (Otwinowski & Minor 1997)'
_computing_molecular_graphics 'Ortep-3 for Windows (Farrugia, 1997)'
_computing_publication_material 'SHELXL-97 (Sheldrick 1997)'
_computing_structure_refinement 'SHELXL-97 (Sheldrick 1997)'
_computing_structure_solution 'SIR2004 (Giacovazzo et al, 2004)'
_diffrn_ambient_temperature 293(2)
_diffrn_detector_area_resol_mean 3
_diffrn_measured_fraction_theta_full 0.986
_diffrn_measured_fraction_theta_max 0.986
_diffrn_measurement_device_type 'Kappa CCD'
_diffrn_measurement_method \w-\f
_diffrn_radiation_monochromator graphite
_diffrn_radiation_source 'fine-focus sealed tube'
_diffrn_radiation_type MoK\a
_diffrn_radiation_wavelength 0.71073
_diffrn_reflns_av_R_equivalents 0.0428
_diffrn_reflns_av_sigmaI/netI 0.0652
_diffrn_reflns_limit_h_max 11
_diffrn_reflns_limit_h_min -11
_diffrn_reflns_limit_k_max 31
_diffrn_reflns_limit_k_min -31
_diffrn_reflns_limit_l_max 10
_diffrn_reflns_limit_l_min -10
_diffrn_reflns_number 5022
_diffrn_reflns_theta_full 24.93
_diffrn_reflns_theta_max 24.93
_diffrn_reflns_theta_min 3.40
_diffrn_standards_interval_time 0
_diffrn_standards_number 100
_exptl_absorpt_coefficient_mu 0.071
_exptl_absorpt_correction_type none
_exptl_crystal_colour Red
_exptl_crystal_density_diffrn 1.201
_exptl_crystal_density_method 'not measured'
_exptl_crystal_description Prism
_exptl_crystal_F_000 848
_exptl_crystal_size_max 0.10
_exptl_crystal_size_mid 0.10
_exptl_crystal_size_min 0.05
_refine_diff_density_max 0.137
_refine_diff_density_min -0.176
_refine_diff_density_rms 0.036
_refine_ls_extinction_method none
_refine_ls_goodness_of_fit_ref 1.091
_refine_ls_hydrogen_treatment constr
_refine_ls_matrix_type full
_refine_ls_number_parameters 280
_refine_ls_number_reflns 3871
_refine_ls_number_restraints 0
_refine_ls_restrained_S_all 1.091
_refine_ls_R_factor_all 0.1030
_refine_ls_R_factor_gt 0.0578
_refine_ls_shift/su_max 0.000
_refine_ls_shift/su_mean 0.000
_refine_ls_structure_factor_coef Fsqd
_refine_ls_weighting_details 'calc w=1/[\s^2^(Fo^2^)+(0.0372P)^2^+0.7791P] where P=(Fo^2^+2Fc^2^)/3'
_refine_ls_weighting_scheme calc
_refine_ls_wR_factor_gt 0.1164
_refine_ls_wR_factor_ref 0.1367
_reflns_number_gt 1917
_reflns_number_total 3871
_reflns_threshold_expression >2sigma(I)
_cod_data_source_file b820435g.txt
_cod_data_source_block 2dd
_cod_depositor_comments
;
The following automatic conversions were performed:
'_symmetry_cell_setting' value 'Monoclinic' changed to 'monoclinic'
according to '/home/saulius/struct/CIF-dictionaries/cif_core.dic'
dictionary named 'cif_core.dic' version 2.4.1 from
2010-06-29.

'_refine_ls_hydrogen_treatment' value 'Constr' changed to
'constr' according to '/home/saulius/struct/CIF-dictionaries/cif_core.dic'
dictionary named 'cif_core.dic' version 2.4.1 from 2010-06-29.

Automatic conversion script
Id: cif_fix_enum 1527 2010-12-29 10:47:43Z saulius 
;
_cod_original_sg_symbol_H-M 'P 21/c'
_cod_database_code 7051679

loop_
_symmetry_equiv_pos_as_xyz
'x, y, z'
'-x, y+1/2, -z+1/2'
'-x, -y, -z'
'x, -y-1/2, z-1/2'

loop_
_atom_site_label
_atom_site_type_symbol
_atom_site_fract_x
_atom_site_fract_y
_atom_site_fract_z
_atom_site_U_iso_or_equiv
_atom_site_adp_type
_atom_site_occupancy
_atom_site_symmetry_multiplicity
_atom_site_calc_flag
_atom_site_refinement_flags
_atom_site_disorder_assembly
_atom_site_disorder_group
C1 C 0.7478(3) 0.00443(12) 0.8314(3) 0.0505(7) Uani 1 1 d . . .
C2 C 0.8000(3) -0.03530(12) 0.9253(3) 0.0576(8) Uani 1 1 d . . .
H2 H 0.8909 -0.0358 0.9594 0.069 Uiso 1 1 calc R . .
C3 C 0.7168(3) -0.07411(12) 0.9678(3) 0.0607(9) Uani 1 1 d . . .
C4 C 0.5812(3) -0.07333(13) 0.9141(4) 0.0677(9) Uani 1 1 d . . .
H4 H 0.5256 -0.0998 0.9417 0.081 Uiso 1 1 calc R . .
C5 C 0.5279(3) -0.03417(12) 0.8213(3) 0.0611(9) Uani 1 1 d . . .
H5 H 0.4371 -0.0337 0.7870 0.073 Uiso 1 1 calc R . .
C6 C 0.6125(3) 0.00444(11) 0.7802(3) 0.0495(7) Uani 1 1 d . . .
C7 C 0.4649(3) 0.05899(12) 0.6212(3) 0.0557(8) Uani 1 1 d . . .
H7 H 0.3961 0.0359 0.6356 0.067 Uiso 1 1 calc R . .
C8 C 0.4329(3) 0.10311(12) 0.5283(3) 0.0574(8) Uani 1 1 d . . .
H8 H 0.5009 0.1262 0.5103 0.069 Uiso 1 1 calc R . .
C9 C 0.3078(3) 0.11251(13) 0.4657(3) 0.0603(8) Uani 1 1 d . . .
H9 H 0.2427 0.0885 0.4857 0.072 Uiso 1 1 calc R . .
C10 C 0.2630(3) 0.15602(13) 0.3703(3) 0.0593(8) Uani 1 1 d . . .
C11 C 0.3500(3) 0.19330(15) 0.3226(4) 0.0759(10) Uani 1 1 d . . .
H11 H 0.4413 0.1906 0.3531 0.091 Uiso 1 1 calc R . .
C12 C 0.3042(4) 0.23413(16) 0.2314(4) 0.0897(12) Uani 1 1 d . . .
H12 H 0.3640 0.2588 0.2013 0.108 Uiso 1 1 calc R . .
C13 C 0.1688(4) 0.23816(16) 0.1848(4) 0.0912(12) Uani 1 1 d . . .
H13 H 0.1370 0.2655 0.1226 0.109 Uiso 1 1 calc R . .
C14 C 0.0822(4) 0.20189(17) 0.2305(4) 0.0853(11) Uani 1 1 d . . .
H14 H -0.0089 0.2048 0.1994 0.102 Uiso 1 1 calc R . .
C15 C 0.1274(3) 0.16084(14) 0.3222(4) 0.0704(10) Uani 1 1 d . . .
H15 H 0.0667 0.1364 0.3518 0.084 Uiso 1 1 calc R . .
C16 C 0.7732(4) -0.11755(14) 1.0708(4) 0.0859(11) Uani 1 1 d . . .
H16A H 0.7026 -0.1412 1.0891 0.129 Uiso 0.50 1 calc PR . .
H16B H 0.8109 -0.1041 1.1695 0.129 Uiso 0.50 1 calc PR . .
H16C H 0.8419 -0.1349 1.0190 0.129 Uiso 0.50 1 calc PR . .
H16D H 0.8677 -0.1123 1.0960 0.129 Uiso 0.50 1 calc PR . .
H16E H 0.7594 -0.1493 1.0156 0.129 Uiso 0.50 1 calc PR . .
H16F H 0.7283 -0.1185 1.1661 0.129 Uiso 0.50 1 calc PR . .
C17 C 0.7716(3) 0.07920(12) 0.5036(3) 0.0509(8) Uani 1 1 d . . .
C18 C 0.7475(3) 0.11953(13) 0.3989(4) 0.0606(8) Uani 1 1 d . . .
H18 H 0.7074 0.1491 0.4334 0.073 Uiso 1 1 calc R . .
C19 C 0.7815(3) 0.11708(15) 0.2439(4) 0.0681(10) Uani 1 1 d . . .
H19 H 0.7632 0.1446 0.1762 0.082 Uiso 1 1 calc R . .
C20 C 0.8419(3) 0.07416(16) 0.1916(4) 0.0718(10) Uani 1 1 d . . .
H20 H 0.8629 0.0721 0.0876 0.086 Uiso 1 1 calc R . .
C21 C 0.8716(3) 0.03408(15) 0.2920(4) 0.0727(10) Uani 1 1 d . . .
H21 H 0.9154 0.0054 0.2572 0.087 Uiso 1 1 calc R . .
C22 C 0.8359(3) 0.03654(13) 0.4459(4) 0.0618(9) Uani 1 1 d . . .
H22 H 0.8556 0.0089 0.5126 0.074 Uiso 1 1 calc R . .
C23 C 0.7231(3) 0.13460(12) 0.7648(3) 0.0562(8) Uani 1 1 d . . .
C24 C 0.8431(4) 0.16128(15) 0.7871(4) 0.0826(11) Uani 1 1 d . . .
H24 H 0.9190 0.1483 0.7449 0.099 Uiso 1 1 calc R . .
C25 C 0.8528(5) 0.2066(2) 0.8705(5) 0.1048(15) Uani 1 1 d . . .
H25 H 0.9351 0.2234 0.8840 0.126 Uiso 1 1 calc R . .
C26 C 0.7434(7) 0.22722(16) 0.9333(5) 0.1088(17) Uani 1 1 d . . .
H26 H 0.7510 0.2575 0.9903 0.131 Uiso 1 1 calc R . .
C27 C 0.6229(5) 0.20255(16) 0.9111(4) 0.0940(13) Uani 1 1 d . . .
H27 H 0.5470 0.2164 0.9511 0.113 Uiso 1 1 calc R . .
C28 C 0.6139(4) 0.15675(13) 0.8286(4) 0.0688(9) Uani 1 1 d . . .
H28 H 0.5312 0.1403 0.8156 0.083 Uiso 1 1 calc R . .
B1 B 0.7273(3) 0.07975(14) 0.6813(4) 0.0534(9) Uani 1 1 d . . .
N1 N 0.5841(2) 0.04863(9) 0.6877(3) 0.0511(6) Uani 1 1 d . . .
O1 O 0.81780(18) 0.04425(8) 0.7824(2) 0.0579(6) Uani 1 1 d . . .

loop_
_atom_site_aniso_label
_atom_site_aniso_U_11
_atom_site_aniso_U_22
_atom_site_aniso_U_33
_atom_site_aniso_U_23
_atom_site_aniso_U_13
_atom_site_aniso_U_12
C1 0.0587(19) 0.054(2) 0.0393(17) 0.0001(15) 0.0041(14) 0.0009(17)
C2 0.065(2) 0.064(2) 0.0443(18) 0.0016(16) 0.0079(15) 0.0091(18)
C3 0.082(2) 0.057(2) 0.0442(18) 0.0033(16) 0.0130(17) 0.011(2)
C4 0.080(2) 0.059(2) 0.065(2) 0.0064(18) 0.0143(18) -0.0048(19)
C5 0.067(2) 0.062(2) 0.0548(19) -0.0003(17) 0.0078(16) -0.0037(18)
C6 0.060(2) 0.0471(19) 0.0417(17) -0.0022(15) 0.0027(14) -0.0002(16)
C7 0.0537(19) 0.065(2) 0.0482(18) -0.0052(16) -0.0005(15) -0.0059(16)
C8 0.058(2) 0.062(2) 0.0514(18) 0.0018(17) -0.0016(15) -0.0034(17)
C9 0.0535(19) 0.067(2) 0.0587(19) -0.0040(17) -0.0037(16) -0.0023(17)
C10 0.058(2) 0.064(2) 0.0541(19) -0.0041(17) -0.0079(16) 0.0036(18)
C11 0.068(2) 0.085(3) 0.072(2) 0.009(2) -0.0108(18) -0.003(2)
C12 0.093(3) 0.088(3) 0.085(3) 0.016(2) -0.011(2) -0.002(2)
C13 0.106(3) 0.083(3) 0.080(3) 0.016(2) -0.017(2) 0.015(3)
C14 0.073(2) 0.097(3) 0.083(3) 0.003(2) -0.018(2) 0.020(3)
C15 0.062(2) 0.076(3) 0.070(2) -0.0038(19) -0.0093(17) 0.0045(19)
C16 0.109(3) 0.076(3) 0.074(2) 0.021(2) 0.016(2) 0.021(2)
C17 0.0478(16) 0.057(2) 0.0469(17) 0.0032(16) -0.0024(13) -0.0014(16)
C18 0.0588(19) 0.066(2) 0.057(2) 0.0096(17) 0.0026(15) -0.0026(17)
C19 0.0589(19) 0.090(3) 0.054(2) 0.0238(19) -0.0045(16) -0.012(2)
C20 0.069(2) 0.101(3) 0.046(2) 0.001(2) 0.0025(16) -0.006(2)
C21 0.070(2) 0.092(3) 0.056(2) -0.007(2) 0.0057(17) 0.004(2)
C22 0.0628(19) 0.070(2) 0.052(2) 0.0040(17) 0.0006(15) -0.0001(18)
C23 0.0590(19) 0.065(2) 0.0428(17) 0.0079(15) -0.0080(15) -0.0070(18)
C24 0.085(3) 0.093(3) 0.066(2) -0.002(2) -0.0092(19) -0.027(2)
C25 0.134(4) 0.095(4) 0.080(3) 0.006(3) -0.024(3) -0.047(3)
C26 0.191(5) 0.051(3) 0.076(3) 0.000(2) -0.043(3) -0.007(3)
C27 0.126(4) 0.074(3) 0.078(3) -0.017(2) -0.020(2) 0.026(3)
C28 0.080(2) 0.064(2) 0.059(2) -0.0055(18) -0.0108(18) 0.003(2)
B1 0.055(2) 0.060(2) 0.044(2) 0.0044(18) -0.0011(16) -0.0019(19)
N1 0.0538(15) 0.0555(16) 0.0436(14) -0.0016(12) 0.0012(11) -0.0008(13)
O1 0.0564(12) 0.0670(15) 0.0492(12) 0.0093(11) -0.0026(9) -0.0011(11)

loop_
_atom_type_symbol
_atom_type_description
_atom_type_scat_dispersion_real
_atom_type_scat_dispersion_imag
_atom_type_scat_source
C C 0.0033 0.0016 'International Tables Vol C Tables 4.2.6.8 and 6.1.1.4'
H H 0.0000 0.0000 'International Tables Vol C Tables 4.2.6.8 and 6.1.1.4'
B B 0.0013 0.0007 'International Tables Vol C Tables 4.2.6.8 and 6.1.1.4'
N N 0.0061 0.0033 'International Tables Vol C Tables 4.2.6.8 and 6.1.1.4'
O O 0.0106 0.0060 'International Tables Vol C Tables 4.2.6.8 and 6.1.1.4'

loop_
_geom_angle_atom_site_label_1
_geom_angle_atom_site_label_2
_geom_angle_atom_site_label_3
_geom_angle
_geom_angle_site_symmetry_1
_geom_angle_site_symmetry_3
_geom_angle_publ_flag
O1 C1 C6 114.9(3) . . ?
O1 C1 C2 125.6(3) . . ?
C6 C1 C2 119.5(3) . . ?
C3 C2 C1 119.8(3) . . ?
C3 C2 H2 120.1 . . ?
C1 C2 H2 120.1 . . ?
C2 C3 C4 119.5(3) . . ?
C2 C3 C16 120.1(3) . . ?
C4 C3 C16 120.4(3) . . ?
C5 C4 C3 121.3(3) . . ?
C5 C4 H4 119.3 . . ?
C3 C4 H4 119.3 . . ?
C4 C5 C6 118.4(3) . . ?
C4 C5 H5 120.8 . . ?
C6 C5 H5 120.8 . . ?
C5 C6 C1 121.4(3) . . ?
C5 C6 N1 129.9(3) . . ?
C1 C6 N1 108.7(3) . . ?
N1 C7 C8 124.5(3) . . ?
N1 C7 H7 117.8 . . ?
C8 C7 H7 117.8 . . ?
C9 C8 C7 122.0(3) . . ?
C9 C8 H8 119.0 . . ?
C7 C8 H8 119.0 . . ?
C8 C9 C10 127.1(3) . . ?
C8 C9 H9 116.5 . . ?
C10 C9 H9 116.5 . . ?
C15 C10 C11 117.9(3) . . ?
C15 C10 C9 119.1(3) . . ?
C11 C10 C9 123.0(3) . . ?
C12 C11 C10 121.5(3) . . ?
C12 C11 H11 119.2 . . ?
C10 C11 H11 119.2 . . ?
C11 C12 C13 119.6(4) . . ?
C11 C12 H12 120.2 . . ?
C13 C12 H12 120.2 . . ?
C14 C13 C12 119.6(4) . . ?
C14 C13 H13 120.2 . . ?
C12 C13 H13 120.2 . . ?
C13 C14 C15 121.2(3) . . ?
C13 C14 H14 119.4 . . ?
C15 C14 H14 119.4 . . ?
C14 C15 C10 120.2(3) . . ?
C14 C15 H15 119.9 . . ?
C10 C15 H15 119.9 . . ?
C3 C16 H16A 109.5 . . ?
C3 C16 H16B 109.5 . . ?
H16A C16 H16B 109.5 . . ?
C3 C16 H16C 109.5 . . ?
H16A C16 H16C 109.5 . . ?
H16B C16 H16C 109.5 . . ?
C3 C16 H16D 109.5 . . ?
H16A C16 H16D 141.1 . . ?
H16B C16 H16D 56.3 . . ?
H16C C16 H16D 56.3 . . ?
C3 C16 H16E 109.5 . . ?
H16A C16 H16E 56.3 . . ?
H16B C16 H16E 141.1 . . ?
H16C C16 H16E 56.3 . . ?
H16D C16 H16E 109.5 . . ?
C3 C16 H16F 109.5 . . ?
H16A C16 H16F 56.3 . . ?
H16B C16 H16F 56.3 . . ?
H16C C16 H16F 141.1 . . ?
H16D C16 H16F 109.5 . . ?
H16E C16 H16F 109.5 . . ?
C18 C17 C22 116.1(3) . . ?
C18 C17 B1 123.4(3) . . ?
C22 C17 B1 120.5(3) . . ?
C17 C18 C19 122.2(3) . . ?
C17 C18 H18 118.9 . . ?
C19 C18 H18 118.9 . . ?
C20 C19 C18 119.7(3) . . ?
C20 C19 H19 120.1 . . ?
C18 C19 H19 120.1 . . ?
C19 C20 C21 120.2(3) . . ?
C19 C20 H20 119.9 . . ?
C21 C20 H20 119.9 . . ?
C20 C21 C22 119.7(3) . . ?
C20 C21 H21 120.1 . . ?
C22 C21 H21 120.1 . . ?
C21 C22 C17 122.0(3) . . ?
C21 C22 H22 119.0 . . ?
C17 C22 H22 119.0 . . ?
C28 C23 C24 115.8(3) . . ?
C28 C23 B1 126.8(3) . . ?
C24 C23 B1 117.2(3) . . ?
C25 C24 C23 121.8(4) . . ?
C25 C24 H24 119.1 . . ?
C23 C24 H24 119.1 . . ?
C26 C25 C24 121.0(4) . . ?
C26 C25 H25 119.5 . . ?
C24 C25 H25 119.5 . . ?
C27 C26 C25 119.0(4) . . ?
C27 C26 H26 120.5 . . ?
C25 C26 H26 120.5 . . ?
C26 C27 C28 119.8(4) . . ?
C26 C27 H27 120.1 . . ?
C28 C27 H27 120.1 . . ?
C23 C28 C27 122.7(3) . . ?
C23 C28 H28 118.7 . . ?
C27 C28 H28 118.7 . . ?
O1 B1 C23 109.4(2) . . ?
O1 B1 C17 109.4(2) . . ?
C23 B1 C17 116.4(3) . . ?
O1 B1 N1 99.0(2) . . ?
C23 B1 N1 111.8(2) . . ?
C17 B1 N1 109.4(2) . . ?
C7 N1 C6 123.1(2) . . ?
C7 N1 B1 130.2(2) . . ?
C6 N1 B1 106.7(2) . . ?
C1 O1 B1 110.6(2) . . ?

loop_
_geom_bond_atom_site_label_1
_geom_bond_atom_site_label_2
_geom_bond_distance
_geom_bond_site_symmetry_2
_geom_bond_publ_flag
C1 O1 1.340(3) . ?
C1 C6 1.386(4) . ?
C1 C2 1.387(4) . ?
C2 C3 1.379(4) . ?
C2 H2 0.9300 . ?
C3 C4 1.394(4) . ?
C3 C16 1.516(4) . ?
C4 C5 1.374(4) . ?
C4 H4 0.9300 . ?
C5 C6 1.380(4) . ?
C5 H5 0.9300 . ?
C6 N1 1.415(3) . ?
C7 N1 1.305(3) . ?
C7 C8 1.421(4) . ?
C7 H7 0.9300 . ?
C8 C9 1.341(4) . ?
C8 H8 0.9300 . ?
C9 C10 1.448(4) . ?
C9 H9 0.9300 . ?
C10 C15 1.388(4) . ?
C10 C11 1.389(4) . ?
C11 C12 1.377(5) . ?
C11 H11 0.9300 . ?
C12 C13 1.382(5) . ?
C12 H12 0.9300 . ?
C13 C14 1.362(5) . ?
C13 H13 0.9300 . ?
C14 C15 1.382(5) . ?
C14 H14 0.9300 . ?
C15 H15 0.9300 . ?
C16 H16A 0.9600 . ?
C16 H16B 0.9600 . ?
C16 H16C 0.9600 . ?
C16 H16D 0.9600 . ?
C16 H16E 0.9600 . ?
C16 H16F 0.9600 . ?
C17 C18 1.390(4) . ?
C17 C22 1.397(4) . ?
C17 B1 1.613(4) . ?
C18 C19 1.393(4) . ?
C18 H18 0.9300 . ?
C19 C20 1.366(5) . ?
C19 H19 0.9300 . ?
C20 C21 1.370(5) . ?
C20 H20 0.9300 . ?
C21 C22 1.390(4) . ?
C21 H21 0.9300 . ?
C22 H22 0.9300 . ?
C23 C28 1.385(4) . ?
C23 C24 1.386(4) . ?
C23 B1 1.604(5) . ?
C24 C25 1.383(6) . ?
C24 H24 0.9300 . ?
C25 C26 1.366(6) . ?
C25 H25 0.9300 . ?
C26 C27 1.365(6) . ?
C26 H26 0.9300 . ?
C27 C28 1.388(5) . ?
C27 H27 0.9300 . ?
C28 H28 0.9300 . ?
B1 O1 1.515(4) . ?
B1 N1 1.650(4) . ?

loop_
_geom_torsion_atom_site_label_1
_geom_torsion_atom_site_label_2
_geom_torsion_atom_site_label_3
_geom_torsion_atom_site_label_4
_geom_torsion
_geom_torsion_site_symmetry_1
_geom_torsion_site_symmetry_2
_geom_torsion_site_symmetry_3
_geom_torsion_site_symmetry_4
_geom_torsion_publ_flag
O1 C1 C2 C3 179.9(3) . . . . ?
C6 C1 C2 C3 -0.5(4) . . . . ?
C1 C2 C3 C4 0.9(4) . . . . ?
C1 C2 C3 C16 -179.8(3) . . . . ?
C2 C3 C4 C5 -1.0(5) . . . . ?
C16 C3 C4 C5 179.7(3) . . . . ?
C3 C4 C5 C6 0.8(5) . . . . ?
C4 C5 C6 C1 -0.4(4) . . . . ?
C4 C5 C6 N1 -179.8(3) . . . . ?
O1 C1 C6 C5 180.0(2) . . . . ?
C2 C1 C6 C5 0.3(4) . . . . ?
O1 C1 C6 N1 -0.6(3) . . . . ?
C2 C1 C6 N1 179.8(2) . . . . ?
N1 C7 C8 C9 -178.4(3) . . . . ?
C7 C8 C9 C10 179.6(3) . . . . ?
C8 C9 C10 C15 -176.6(3) . . . . ?
C8 C9 C10 C11 4.1(5) . . . . ?
C15 C10 C11 C12 0.4(5) . . . . ?
C9 C10 C11 C12 179.7(3) . . . . ?
C10 C11 C12 C13 -0.5(6) . . . . ?
C11 C12 C13 C14 0.4(6) . . . . ?
C12 C13 C14 C15 -0.3(6) . . . . ?
C13 C14 C15 C10 0.3(5) . . . . ?
C11 C10 C15 C14 -0.3(5) . . . . ?
C9 C10 C15 C14 -179.7(3) . . . . ?
C22 C17 C18 C19 2.0(4) . . . . ?
B1 C17 C18 C19 -177.1(3) . . . . ?
C17 C18 C19 C20 -0.8(4) . . . . ?
C18 C19 C20 C21 -1.4(5) . . . . ?
C19 C20 C21 C22 2.1(5) . . . . ?
C20 C21 C22 C17 -0.8(5) . . . . ?
C18 C17 C22 C21 -1.2(4) . . . . ?
B1 C17 C22 C21 177.9(3) . . . . ?
C28 C23 C24 C25 1.1(5) . . . . ?
B1 C23 C24 C25 -174.0(3) . . . . ?
C23 C24 C25 C26 -0.5(6) . . . . ?
C24 C25 C26 C27 -0.8(7) . . . . ?
C25 C26 C27 C28 1.4(6) . . . . ?
C24 C23 C28 C27 -0.5(5) . . . . ?
B1 C23 C28 C27 174.1(3) . . . . ?
C26 C27 C28 C23 -0.7(5) . . . . ?
C28 C23 B1 O1 -112.3(3) . . . . ?
C24 C23 B1 O1 62.3(3) . . . . ?
C28 C23 B1 C17 123.1(3) . . . . ?
C24 C23 B1 C17 -62.3(4) . . . . ?
C28 C23 B1 N1 -3.6(4) . . . . ?
C24 C23 B1 N1 171.0(2) . . . . ?
C18 C17 B1 O1 -154.6(2) . . . . ?
C22 C17 B1 O1 26.4(4) . . . . ?
C18 C17 B1 C23 -30.0(4) . . . . ?
C22 C17 B1 C23 150.9(3) . . . . ?
C18 C17 B1 N1 97.9(3) . . . . ?
C22 C17 B1 N1 -81.1(3) . . . . ?
C8 C7 N1 C6 179.7(3) . . . . ?
C8 C7 N1 B1 -2.3(5) . . . . ?
C5 C6 N1 C7 -1.5(4) . . . . ?
C1 C6 N1 C7 179.1(2) . . . . ?
C5 C6 N1 B1 -179.8(3) . . . . ?
C1 C6 N1 B1 0.8(3) . . . . ?
O1 B1 N1 C7 -178.9(3) . . . . ?
C23 B1 N1 C7 65.9(4) . . . . ?
C17 B1 N1 C7 -64.5(4) . . . . ?
O1 B1 N1 C6 -0.7(3) . . . . ?
C23 B1 N1 C6 -115.8(2) . . . . ?
C17 B1 N1 C6 113.7(2) . . . . ?
C6 C1 O1 B1 0.1(3) . . . . ?
C2 C1 O1 B1 179.7(3) . . . . ?
C23 B1 O1 C1 117.4(3) . . . . ?
C17 B1 O1 C1 -114.0(3) . . . . ?
N1 B1 O1 C1 0.3(3) . . . . ?
